data_7109377
loop_
_publ_author_name
'Gengwen Tan'
'Yun Xiong'
'Shigeyoshi Inoue'
'Stephan Enthaler'
'Burgert Blom'
'Jan D. Epping'
'Matthias Driess'

_publ_section_title
;
 From elusive thio- and selenosilanoic acids to copper(I) complexes with
 intermolecular Si[double bond,length as m-dash]E > Cu-O-Si coordination
 modes(E=S,Se)
;
_journal_name_full Chem.Commun.
_journal_page_first 5595
_journal_paper_doi 10.1039/c3cc41965g
_journal_volume 49
_journal_year 2013
_chemical_formula_sum 'C39 H59 N4 O Se Si'
_chemical_formula_weight 706.95
_chemical_name_systematic
;
?
;
_space_group_IT_number 2
_symmetry_cell_setting triclinic
_symmetry_space_group_name_Hall '-P 1'
_symmetry_space_group_name_H-M 'P -1'
_atom_sites_solution_hydrogens geom
_atom_sites_solution_primary direct
_atom_sites_solution_secondary difmap
_audit_creation_method
;
CrysAlis RED, Oxford Diffraction Ltd.,
Version 1.171.31.8 (release 12-01-2007 CrysAlis171 .NET)
(compiled Jan 12 2007,17:49:11)
;
_cell_angle_alpha 76.004(4)
_cell_angle_beta 75.594(5)
_cell_angle_gamma 73.587(5)
_cell_formula_units_Z 2
_cell_length_a 10.6226(7)
_cell_length_b 13.2004(7)
_cell_length_c 14.9165(8)
_cell_measurement_reflns_used 4412
_cell_measurement_temperature 123(2)
_cell_measurement_theta_max 32.4090
_cell_measurement_theta_min 3.2701
_cell_volume 1909.9(2)
_computing_cell_refinement
;
CrysAlis RED, Oxford Diffraction Ltd.,
Version 1.171.31.8 (release 12-01-2007 CrysAlis171 .NET)
(compiled Jan 12 2007,17:49:11)
;
_computing_data_collection
;
CrysAlis CCD, Oxford Diffraction Ltd.,
Version 1.171.31.8 (release 12-01-2007 CrysAlis171 .NET)
(compiled Jan 12 2007,17:49:11)
;
_computing_data_reduction
;
CrysAlis RED, Oxford Diffraction Ltd.,
Version 1.171.31.8 (release 12-01-2007 CrysAlis171 .NET)
(compiled Jan 12 2007,17:49:11)
;
_computing_publication_material 'SHELXL-97 (Sheldrick, 1997)'
_computing_structure_refinement 'SHELXL-97 (Sheldrick, 1997)'
_computing_structure_solution 'SHELXS-97 (Sheldrick, 1990)'
_diffrn_ambient_temperature 123(2)
_diffrn_detector_area_resol_mean 16.3031
_diffrn_measured_fraction_theta_full 0.997
_diffrn_measured_fraction_theta_max 0.997
_diffrn_measurement_device_type 'Xcalibur, Sapphire3'
_diffrn_measurement_method \w
_diffrn_radiation_monochromator graphite
_diffrn_radiation_source 'Enhance (Mo) X-ray Source'
_diffrn_radiation_type MoK\a
_diffrn_radiation_wavelength 0.71073
_diffrn_reflns_av_R_equivalents 0.0331
_diffrn_reflns_av_sigmaI/netI 0.0523
_diffrn_reflns_limit_h_max 7
_diffrn_reflns_limit_h_min -12
_diffrn_reflns_limit_k_max 15
_diffrn_reflns_limit_k_min -15
_diffrn_reflns_limit_l_max 17
_diffrn_reflns_limit_l_min -17
_diffrn_reflns_number 13417
_diffrn_reflns_theta_full 25.00
_diffrn_reflns_theta_max 25.00
_diffrn_reflns_theta_min 3.28
_diffrn_standards_number 21029
_exptl_absorpt_coefficient_mu 1.049
_exptl_absorpt_correction_T_max 0.8934
_exptl_absorpt_correction_T_min 0.7578
_exptl_absorpt_correction_type multi-scan
_exptl_absorpt_process_details
;
CrysAlisPro, Agilent Technologies,
Version 1.171.35.21 (release 20-01-2012 CrysAlis171 .NET)
(compiled Jan 23 2012,18:06:46)
Empirical absorption correction using spherical harmonics,
implemented in SCALE3 ABSPACK scaling algorithm.
;
_exptl_crystal_colour yellow
_exptl_crystal_density_diffrn 1.229
_exptl_crystal_density_method 'not measured'
_exptl_crystal_description rhomb
_exptl_crystal_F_000 754
_exptl_crystal_size_max 0.28
_exptl_crystal_size_mid 0.13
_exptl_crystal_size_min 0.11
_refine_diff_density_max 0.348
_refine_diff_density_min -0.315
_refine_diff_density_rms 0.055
_refine_ls_extinction_method none
_refine_ls_goodness_of_fit_ref 1.042
_refine_ls_hydrogen_treatment mixed
_refine_ls_matrix_type full
_refine_ls_number_parameters 431
_refine_ls_number_reflns 6708
_refine_ls_number_restraints 1
_refine_ls_restrained_S_all 1.043
_refine_ls_R_factor_all 0.0483
_refine_ls_R_factor_gt 0.0387
_refine_ls_shift/su_max 0.001
_refine_ls_shift/su_mean 0.000
_refine_ls_structure_factor_coef Fsqd
_refine_ls_weighting_details 'calc w=1/[\s^2^(Fo^2^)+(0.0276P)^2^+0.6580P] where P=(Fo^2^+2Fc^2^)/3'
_refine_ls_weighting_scheme calc
_refine_ls_wR_factor_gt 0.0755
_refine_ls_wR_factor_ref 0.0788
_reflns_number_gt 5828
_reflns_number_total 6708
_reflns_threshold_expression >2sigma(I)
_cod_data_source_file c3cc41965g.txt
_cod_data_source_block t34
_cod_original_cell_volume 1909.89(19)
_cod_original_sg_symbol_H-M P-1
_cod_database_code 7109377

loop_
_symmetry_equiv_pos_as_xyz
'x, y, z'
'-x, -y, -z'

loop_
_atom_site_label
_atom_site_type_symbol
_atom_site_fract_x
_atom_site_fract_y
_atom_site_fract_z
_atom_site_U_iso_or_equiv
_atom_site_adp_type
_atom_site_occupancy
_atom_site_symmetry_multiplicity
_atom_site_calc_flag
_atom_site_refinement_flags
O1 O 0.37994(17) 0.11744(13) 0.15611(11) 0.0199(4) Uani 1 1 d D
H1 H 0.458(3) 0.093(2) 0.1405(18) 0.030 Uiso 1 1 d D
Se1 Se 0.48070(3) 0.26242(2) 0.260258(16) 0.02012(8) Uani 1 1 d .
Si1 Si 0.33397(7) 0.20917(5) 0.22046(4) 0.01451(15) Uani 1 1 d .
N1 N 0.21444(19) 0.31267(14) 0.15949(12) 0.0151(4) Uani 1 1 d .
N2 N 0.21223(19) 0.15790(14) 0.31783(12) 0.0155(4) Uani 1 1 d .
N3 N 0.6456(2) 0.04054(17) 1.08224(15) 0.0300(5) Uani 1 1 d .
N4 N 0.9635(2) 0.10340(18) 0.86149(15) 0.0339(6) Uani 1 1 d .
C1 C 0.0070(3) 0.3735(2) 0.09444(16) 0.0252(6) Uani 1 1 d .
H1A H 0.0050 0.4484 0.0936 0.038 Uiso 1 1 calc R
H1B H -0.0842 0.3628 0.1143 0.038 Uiso 1 1 calc R
H1C H 0.0448 0.3569 0.0312 0.038 Uiso 1 1 calc R
C2 C 0.0921(2) 0.30021(18) 0.16255(15) 0.0177(5) Uani 1 1 d .
C3 C 0.0371(2) 0.22249(18) 0.22960(15) 0.0192(5) Uani 1 1 d .
H3 H -0.0426 0.2100 0.2210 0.023 Uiso 1 1 calc R
C4 C 0.0893(2) 0.16171(18) 0.30796(15) 0.0170(5) Uani 1 1 d .
C5 C 0.0004(3) 0.1015(2) 0.38472(16) 0.0253(6) Uani 1 1 d .
H5A H 0.0405 0.0242 0.3912 0.038 Uiso 1 1 calc R
H5B H -0.0878 0.1170 0.3684 0.038 Uiso 1 1 calc R
H5C H -0.0093 0.1243 0.4444 0.038 Uiso 1 1 calc R
C6 C 0.2563(2) 0.40613(18) 0.09629(15) 0.0164(5) Uani 1 1 d .
C7 C 0.3110(2) 0.40217(18) 0.00079(15) 0.0171(5) Uani 1 1 d .
C8 C 0.3479(3) 0.49419(19) -0.05664(16) 0.0215(6) Uani 1 1 d .
H8 H 0.3868 0.4933 -0.1212 0.026 Uiso 1 1 calc R
C9 C 0.3291(3) 0.58572(19) -0.02176(16) 0.0228(6) Uani 1 1 d .
H9 H 0.3538 0.6475 -0.0623 0.027 Uiso 1 1 calc R
C10 C 0.2743(2) 0.58787(19) 0.07251(16) 0.0215(6) Uani 1 1 d .
H10 H 0.2609 0.6519 0.0956 0.026 Uiso 1 1 calc R
C11 C 0.2384(2) 0.49874(19) 0.13421(15) 0.0188(5) Uani 1 1 d .
C12 C 0.1858(3) 0.50040(19) 0.23859(16) 0.0225(6) Uani 1 1 d .
H12 H 0.2207 0.4268 0.2734 0.027 Uiso 1 1 calc R
C13 C 0.2369(3) 0.5786(2) 0.27355(18) 0.0360(7) Uani 1 1 d .
H13A H 0.3345 0.5650 0.2541 0.054 Uiso 1 1 calc R
H13B H 0.2125 0.5682 0.3424 0.054 Uiso 1 1 calc R
H13C H 0.1965 0.6526 0.2465 0.054 Uiso 1 1 calc R
C14 C 0.0332(3) 0.5239(2) 0.26520(18) 0.0328(7) Uani 1 1 d .
H14A H -0.0050 0.5956 0.2322 0.049 Uiso 1 1 calc R
H14B H 0.0052 0.5210 0.3334 0.049 Uiso 1 1 calc R
H14C H 0.0017 0.4702 0.2471 0.049 Uiso 1 1 calc R
C15 C 0.3345(2) 0.30324(19) -0.04192(15) 0.0198(5) Uani 1 1 d .
H15 H 0.2956 0.2480 0.0072 0.024 Uiso 1 1 calc R
C16 C 0.2668(3) 0.3279(2) -0.12725(17) 0.0294(6) Uani 1 1 d .
H16A H 0.1707 0.3580 -0.1084 0.044 Uiso 1 1 calc R
H16B H 0.2804 0.2614 -0.1505 0.044 Uiso 1 1 calc R
H16C H 0.3061 0.3799 -0.1772 0.044 Uiso 1 1 calc R
C17 C 0.4844(3) 0.2563(2) -0.07089(17) 0.0274(6) Uani 1 1 d .
H17A H 0.5236 0.3078 -0.1215 0.041 Uiso 1 1 calc R
H17B H 0.4984 0.1892 -0.0932 0.041 Uiso 1 1 calc R
H17C H 0.5273 0.2418 -0.0166 0.041 Uiso 1 1 calc R
C18 C 0.2551(2) 0.10009(18) 0.40600(15) 0.0172(5) Uani 1 1 d .
C19 C 0.3128(2) -0.01063(19) 0.41666(15) 0.0191(5) Uani 1 1 d .
C20 C 0.3513(3) -0.0633(2) 0.50268(16) 0.0242(6) Uani 1 1 d .
H20 H 0.3920 -0.1380 0.5114 0.029 Uiso 1 1 calc R
C21 C 0.3311(3) -0.0085(2) 0.57496(16) 0.0264(6) Uani 1 1 d .
H21 H 0.3567 -0.0456 0.6331 0.032 Uiso 1 1 calc R
C22 C 0.2737(3) 0.1000(2) 0.56252(16) 0.0252(6) Uani 1 1 d .
H22 H 0.2598 0.1368 0.6129 0.030 Uiso 1 1 calc R
C23 C 0.2356(2) 0.15766(19) 0.47843(15) 0.0196(5) Uani 1 1 d .
C24 C 0.1745(3) 0.27810(19) 0.46745(16) 0.0240(6) Uani 1 1 d .
H24 H 0.1731 0.3066 0.3991 0.029 Uiso 1 1 calc R
C25 C 0.2579(3) 0.3370(2) 0.4971(2) 0.0428(8) Uani 1 1 d .
H25A H 0.2578 0.3131 0.5647 0.064 Uiso 1 1 calc R
H25B H 0.2193 0.4146 0.4841 0.064 Uiso 1 1 calc R
H25C H 0.3499 0.3211 0.4616 0.064 Uiso 1 1 calc R
C26 C 0.0301(3) 0.3035(2) 0.5214(2) 0.0393(7) Uani 1 1 d .
H26A H -0.0244 0.2704 0.4981 0.059 Uiso 1 1 calc R
H26B H -0.0058 0.3815 0.5120 0.059 Uiso 1 1 calc R
H26C H 0.0277 0.2747 0.5887 0.059 Uiso 1 1 calc R
C27 C 0.3369(3) -0.07570(19) 0.33972(16) 0.0226(6) Uani 1 1 d .
H27 H 0.2976 -0.0270 0.2858 0.027 Uiso 1 1 calc R
C28 C 0.4858(3) -0.1173(2) 0.30381(19) 0.0353(7) Uani 1 1 d .
H28A H 0.5282 -0.0565 0.2795 0.053 Uiso 1 1 calc R
H28B H 0.4981 -0.1569 0.2533 0.053 Uiso 1 1 calc R
H28C H 0.5268 -0.1651 0.3555 0.053 Uiso 1 1 calc R
C29 C 0.2676(3) -0.1698(2) 0.37372(19) 0.0376(7) Uani 1 1 d .
H29A H 0.3051 -0.2193 0.4263 0.056 Uiso 1 1 calc R
H29B H 0.2822 -0.2080 0.3219 0.056 Uiso 1 1 calc R
H29C H 0.1714 -0.1420 0.3946 0.056 Uiso 1 1 calc R
C30 C 0.7268(3) 0.1000(2) 1.08675(18) 0.0301(6) Uani 1 1 d .
H30 H 0.7089 0.1297 1.1418 0.036 Uiso 1 1 calc R
C31 C 0.8335(3) 0.1210(2) 1.01788(18) 0.0275(6) Uani 1 1 d .
H31 H 0.8870 0.1634 1.0265 0.033 Uiso 1 1 calc R
C32 C 0.8640(3) 0.07942(19) 0.93402(17) 0.0232(6) Uani 1 1 d .
C33 C 0.7816(3) 0.0139(2) 0.93066(17) 0.0258(6) Uani 1 1 d .
H33 H 0.7980 -0.0193 0.8777 0.031 Uiso 1 1 calc R
C34 C 0.6776(3) -0.0018(2) 1.00417(18) 0.0271(6) Uani 1 1 d .
H34 H 0.6240 -0.0462 0.9993 0.032 Uiso 1 1 calc R
C35 C 1.0499(3) 0.1671(2) 0.8693(2) 0.0373(7) Uani 1 1 d .
H35A H 0.9953 0.2357 0.8862 0.056 Uiso 1 1 calc R
H35B H 1.1108 0.1806 0.8089 0.056 Uiso 1 1 calc R
H35C H 1.1019 0.1281 0.9182 0.056 Uiso 1 1 calc R
C36 C 1.0018(3) 0.0504(3) 0.78098(19) 0.0443(8) Uani 1 1 d .
H36A H 1.0359 -0.0269 0.8014 0.066 Uiso 1 1 calc R
H36B H 1.0717 0.0798 0.7345 0.066 Uiso 1 1 calc R
H36C H 0.9238 0.0623 0.7526 0.066 Uiso 1 1 calc R
C41 C 0.7206(3) 0.3859(3) 0.3423(2) 0.0494(8) Uani 1 1 d .
H41A H 0.7968 0.3781 0.3715 0.074 Uiso 1 1 calc R
H41B H 0.7473 0.4036 0.2737 0.074 Uiso 1 1 calc R
H41C H 0.6918 0.3183 0.3596 0.074 Uiso 1 1 calc R
C42 C 0.6059(3) 0.4753(3) 0.3766(2) 0.0461(8) Uani 1 1 d .
H42A H 0.6350 0.5436 0.3571 0.055 Uiso 1 1 calc R
H42B H 0.5302 0.4835 0.3458 0.055 Uiso 1 1 calc R
C43 C 0.5575(3) 0.4556(2) 0.48253(19) 0.0355(7) Uani 1 1 d .
H43A H 0.6332 0.4476 0.5132 0.043 Uiso 1 1 calc R
H43B H 0.5288 0.3871 0.5020 0.043 Uiso 1 1 calc R

loop_
_atom_site_aniso_label
_atom_site_aniso_U_11
_atom_site_aniso_U_22
_atom_site_aniso_U_33
_atom_site_aniso_U_23
_atom_site_aniso_U_13
_atom_site_aniso_U_12
O1 0.0122(9) 0.0209(9) 0.0247(9) -0.0048(7) -0.0016(8) -0.0021(8)
Se1 0.01673(14) 0.02232(14) 0.02264(14) -0.00188(9) -0.00537(10) -0.00729(11)
Si1 0.0132(4) 0.0141(3) 0.0146(3) 0.0008(2) -0.0022(3) -0.0040(3)
N1 0.0145(11) 0.0143(10) 0.0151(10) 0.0010(8) -0.0037(8) -0.0036(9)
N2 0.0152(11) 0.0136(10) 0.0157(10) 0.0003(7) -0.0022(8) -0.0036(9)
N3 0.0204(13) 0.0262(13) 0.0370(13) -0.0042(10) -0.0001(10) -0.0017(11)
N4 0.0331(15) 0.0385(14) 0.0325(13) -0.0075(10) 0.0024(11) -0.0191(12)
C1 0.0192(15) 0.0286(15) 0.0248(13) 0.0038(11) -0.0075(11) -0.0054(12)
C2 0.0176(14) 0.0189(13) 0.0164(12) -0.0040(9) -0.0043(10) -0.0025(11)
C3 0.0142(13) 0.0210(13) 0.0230(13) -0.0015(10) -0.0041(10) -0.0066(11)
C4 0.0174(14) 0.0158(12) 0.0175(12) -0.0038(9) -0.0002(10) -0.0056(11)
C5 0.0203(15) 0.0274(15) 0.0268(13) 0.0021(11) -0.0019(11) -0.0117(12)
C6 0.0136(13) 0.0148(12) 0.0186(12) 0.0035(9) -0.0055(10) -0.0034(11)
C7 0.0138(13) 0.0186(13) 0.0171(12) 0.0013(9) -0.0051(10) -0.0032(11)
C8 0.0194(14) 0.0251(14) 0.0179(12) 0.0015(10) -0.0032(10) -0.0069(12)
C9 0.0214(15) 0.0176(13) 0.0267(14) 0.0059(10) -0.0083(11) -0.0061(12)
C10 0.0209(15) 0.0162(13) 0.0269(14) -0.0018(10) -0.0064(11) -0.0040(12)
C11 0.0158(13) 0.0188(13) 0.0209(12) -0.0002(10) -0.0064(10) -0.0031(11)
C12 0.0291(16) 0.0145(13) 0.0210(13) -0.0014(10) -0.0045(11) -0.0027(12)
C13 0.0399(19) 0.0423(18) 0.0307(15) -0.0139(13) -0.0044(13) -0.0134(16)
C14 0.0307(17) 0.0353(17) 0.0315(15) -0.0096(12) 0.0010(12) -0.0098(14)
C15 0.0205(14) 0.0207(13) 0.0184(12) -0.0004(10) -0.0030(10) -0.0083(12)
C16 0.0330(17) 0.0321(16) 0.0257(14) -0.0045(11) -0.0078(12) -0.0105(14)
C17 0.0266(16) 0.0266(15) 0.0281(14) -0.0053(11) -0.0041(12) -0.0058(13)
C18 0.0155(13) 0.0201(13) 0.0145(12) 0.0032(9) -0.0020(10) -0.0080(11)
C19 0.0157(13) 0.0211(13) 0.0193(12) 0.0029(10) -0.0029(10) -0.0087(11)
C20 0.0202(15) 0.0211(14) 0.0260(14) 0.0043(10) -0.0048(11) -0.0037(12)
C21 0.0226(15) 0.0347(16) 0.0186(13) 0.0062(11) -0.0067(11) -0.0087(13)
C22 0.0258(16) 0.0346(16) 0.0168(12) -0.0035(11) -0.0013(11) -0.0132(13)
C23 0.0175(14) 0.0224(14) 0.0173(12) -0.0010(10) 0.0019(10) -0.0091(12)
C24 0.0315(16) 0.0203(14) 0.0187(12) -0.0026(10) -0.0006(11) -0.0080(12)
C25 0.047(2) 0.0370(18) 0.0527(19) -0.0183(14) -0.0051(15) -0.0179(17)
C26 0.0337(19) 0.0286(16) 0.0503(18) -0.0098(13) -0.0014(14) -0.0026(14)
C27 0.0243(15) 0.0164(13) 0.0265(13) -0.0015(10) -0.0090(11) -0.0026(12)
C28 0.0339(18) 0.0352(17) 0.0340(15) -0.0138(12) -0.0079(13) 0.0039(14)
C29 0.050(2) 0.0243(15) 0.0431(17) -0.0012(12) -0.0168(15) -0.0139(15)
C30 0.0255(16) 0.0271(15) 0.0344(15) -0.0105(12) -0.0059(12) 0.0032(13)
C31 0.0232(15) 0.0221(14) 0.0392(15) -0.0072(11) -0.0078(12) -0.0058(13)
C32 0.0189(15) 0.0184(13) 0.0288(14) 0.0005(10) -0.0059(11) -0.0018(12)
C33 0.0234(15) 0.0232(14) 0.0317(14) -0.0079(11) -0.0068(12) -0.0029(12)
C34 0.0194(15) 0.0195(14) 0.0399(16) -0.0034(11) -0.0040(12) -0.0041(12)
C35 0.0291(17) 0.0341(17) 0.0475(17) 0.0026(13) -0.0068(14) -0.0147(15)
C36 0.042(2) 0.061(2) 0.0317(16) -0.0078(14) 0.0008(14) -0.0223(18)
C41 0.040(2) 0.055(2) 0.0481(19) -0.0119(16) -0.0024(16) -0.0061(18)
C42 0.043(2) 0.046(2) 0.0407(18) -0.0032(14) -0.0061(15) -0.0036(17)
C43 0.0311(18) 0.0349(17) 0.0403(16) 0.0009(13) -0.0117(13) -0.0103(14)

loop_
_atom_type_symbol
_atom_type_description
_atom_type_scat_dispersion_real
_atom_type_scat_dispersion_imag
_atom_type_scat_source
C C 0.0033 0.0016 'International Tables Vol C Tables 4.2.6.8 and 6.1.1.4'
H H 0.0000 0.0000 'International Tables Vol C Tables 4.2.6.8 and 6.1.1.4'
N N 0.0061 0.0033 'International Tables Vol C Tables 4.2.6.8 and 6.1.1.4'
O O 0.0106 0.0060 'International Tables Vol C Tables 4.2.6.8 and 6.1.1.4'
Si Si 0.0817 0.0704 'International Tables Vol C Tables 4.2.6.8 and 6.1.1.4'
Se Se -0.0929 2.2259 'International Tables Vol C Tables 4.2.6.8 and 6.1.1.4'

loop_
_geom_angle_atom_site_label_1
_geom_angle_atom_site_label_2
_geom_angle_atom_site_label_3
_geom_angle
_geom_angle_site_symmetry_1
_geom_angle_site_symmetry_3
Si1 O1 H1 117.7(19) . .
O1 Si1 N1 102.50(9) . .
O1 Si1 N2 102.52(8) . .
N1 Si1 N2 96.89(9) . .
O1 Si1 Se1 120.10(7) . .
N1 Si1 Se1 116.13(6) . .
N2 Si1 Se1 115.28(6) . .
C2 N1 C6 118.41(19) . .
C2 N1 Si1 121.41(15) . .
C6 N1 Si1 119.76(15) . .
C4 N2 C18 118.76(17) . .
C4 N2 Si1 121.97(15) . .
C18 N2 Si1 118.91(15) . .
C34 N3 C30 115.0(2) . .
C32 N4 C35 121.1(2) . .
C32 N4 C36 120.6(2) . .
C35 N4 C36 117.4(2) . .
C2 C1 H1A 109.5 . .
C2 C1 H1B 109.5 . .
H1A C1 H1B 109.5 . .
C2 C1 H1C 109.5 . .
H1A C1 H1C 109.5 . .
H1B C1 H1C 109.5 . .
N1 C2 C3 122.1(2) . .
N1 C2 C1 120.42(19) . .
C3 C2 C1 117.4(2) . .
C4 C3 C2 125.4(2) . .
C4 C3 H3 117.3 . .
C2 C3 H3 117.3 . .
N2 C4 C3 122.20(19) . .
N2 C4 C5 120.0(2) . .
C3 C4 C5 117.8(2) . .
C4 C5 H5A 109.5 . .
C4 C5 H5B 109.5 . .
H5A C5 H5B 109.5 . .
C4 C5 H5C 109.5 . .
H5A C5 H5C 109.5 . .
H5B C5 H5C 109.5 . .
C7 C6 C11 122.10(19) . .
C7 C6 N1 119.85(19) . .
C11 C6 N1 118.05(19) . .
C8 C7 C6 117.4(2) . .
C8 C7 C15 119.03(19) . .
C6 C7 C15 123.52(19) . .
C9 C8 C7 121.5(2) . .
C9 C8 H8 119.3 . .
C7 C8 H8 119.3 . .
C8 C9 C10 120.0(2) . .
C8 C9 H9 120.0 . .
C10 C9 H9 120.0 . .
C9 C10 C11 121.7(2) . .
C9 C10 H10 119.1 . .
C11 C10 H10 119.1 . .
C10 C11 C6 117.2(2) . .
C10 C11 C12 121.0(2) . .
C6 C11 C12 121.73(19) . .
C11 C12 C14 112.9(2) . .
C11 C12 C13 112.74(19) . .
C14 C12 C13 109.9(2) . .
C11 C12 H12 107.0 . .
C14 C12 H12 107.0 . .
C13 C12 H12 107.0 . .
C12 C13 H13A 109.5 . .
C12 C13 H13B 109.5 . .
H13A C13 H13B 109.5 . .
C12 C13 H13C 109.5 . .
H13A C13 H13C 109.5 . .
H13B C13 H13C 109.5 . .
C12 C14 H14A 109.5 . .
C12 C14 H14B 109.5 . .
H14A C14 H14B 109.5 . .
C12 C14 H14C 109.5 . .
H14A C14 H14C 109.5 . .
H14B C14 H14C 109.5 . .
C7 C15 C17 110.23(19) . .
C7 C15 C16 112.1(2) . .
C17 C15 C16 109.7(2) . .
C7 C15 H15 108.2 . .
C17 C15 H15 108.2 . .
C16 C15 H15 108.2 . .
C15 C16 H16A 109.5 . .
C15 C16 H16B 109.5 . .
H16A C16 H16B 109.5 . .
C15 C16 H16C 109.5 . .
H16A C16 H16C 109.5 . .
H16B C16 H16C 109.5 . .
C15 C17 H17A 109.5 . .
C15 C17 H17B 109.5 . .
H17A C17 H17B 109.5 . .
C15 C17 H17C 109.5 . .
H17A C17 H17C 109.5 . .
H17B C17 H17C 109.5 . .
C19 C18 C23 121.9(2) . .
C19 C18 N2 119.46(19) . .
C23 C18 N2 118.6(2) . .
C20 C19 C18 117.7(2) . .
C20 C19 C27 118.8(2) . .
C18 C19 C27 123.6(2) . .
C21 C20 C19 121.2(2) . .
C21 C20 H20 119.4 . .
C19 C20 H20 119.4 . .
C22 C21 C20 119.8(2) . .
C22 C21 H21 120.1 . .
C20 C21 H21 120.1 . .
C21 C22 C23 122.0(2) . .
C21 C22 H22 119.0 . .
C23 C22 H22 119.0 . .
C22 C23 C18 117.4(2) . .
C22 C23 C24 120.1(2) . .
C18 C23 C24 122.5(2) . .
C23 C24 C25 112.1(2) . .
C23 C24 C26 112.0(2) . .
C25 C24 C26 110.0(2) . .
C23 C24 H24 107.5 . .
C25 C24 H24 107.5 . .
C26 C24 H24 107.5 . .
C24 C25 H25A 109.5 . .
C24 C25 H25B 109.5 . .
H25A C25 H25B 109.5 . .
C24 C25 H25C 109.5 . .
H25A C25 H25C 109.5 . .
H25B C25 H25C 109.5 . .
C24 C26 H26A 109.5 . .
C24 C26 H26B 109.5 . .
H26A C26 H26B 109.5 . .
C24 C26 H26C 109.5 . .
H26A C26 H26C 109.5 . .
H26B C26 H26C 109.5 . .
C28 C27 C19 111.4(2) . .
C28 C27 C29 110.1(2) . .
C19 C27 C29 111.7(2) . .
C28 C27 H27 107.9 . .
C19 C27 H27 107.9 . .
C29 C27 H27 107.9 . .
C27 C28 H28A 109.5 . .
C27 C28 H28B 109.5 . .
H28A C28 H28B 109.5 . .
C27 C28 H28C 109.5 . .
H28A C28 H28C 109.5 . .
H28B C28 H28C 109.5 . .
C27 C29 H29A 109.5 . .
C27 C29 H29B 109.5 . .
H29A C29 H29B 109.5 . .
C27 C29 H29C 109.5 . .
H29A C29 H29C 109.5 . .
H29B C29 H29C 109.5 . .
N3 C30 C31 124.9(2) . .
N3 C30 H30 117.5 . .
C31 C30 H30 117.5 . .
C30 C31 C32 119.9(2) . .
C30 C31 H31 120.0 . .
C32 C31 H31 120.0 . .
N4 C32 C33 122.8(2) . .
N4 C32 C31 122.1(2) . .
C33 C32 C31 115.1(2) . .
C34 C33 C32 119.8(2) . .
C34 C33 H33 120.1 . .
C32 C33 H33 120.1 . .
N3 C34 C33 125.2(2) . .
N3 C34 H34 117.4 . .
C33 C34 H34 117.4 . .
N4 C35 H35A 109.5 . .
N4 C35 H35B 109.5 . .
H35A C35 H35B 109.5 . .
N4 C35 H35C 109.5 . .
H35A C35 H35C 109.5 . .
H35B C35 H35C 109.5 . .
N4 C36 H36A 109.5 . .
N4 C36 H36B 109.5 . .
H36A C36 H36B 109.5 . .
N4 C36 H36C 109.5 . .
H36A C36 H36C 109.5 . .
H36B C36 H36C 109.5 . .
C42 C41 H41A 109.5 . .
C42 C41 H41B 109.5 . .
H41A C41 H41B 109.5 . .
C42 C41 H41C 109.5 . .
H41A C41 H41C 109.5 . .
H41B C41 H41C 109.5 . .
C43 C42 C41 113.6(3) . .
C43 C42 H42A 108.9 . .
C41 C42 H42A 108.9 . .
C43 C42 H42B 108.9 . .
C41 C42 H42B 108.9 . .
H42A C42 H42B 107.7 . .
C42 C43 C43 114.0(3) . 2_666
C42 C43 H43A 108.8 . .
C43 C43 H43A 108.8 2_666 .
C42 C43 H43B 108.8 . .
C43 C43 H43B 108.8 2_666 .
H43A C43 H43B 107.7 . .

loop_
_geom_bond_atom_site_label_1
_geom_bond_atom_site_label_2
_geom_bond_distance
_geom_bond_site_symmetry_2
O1 Si1 1.6189(17) .
O1 H1 0.80(3) .
Se1 Si1 2.1348(7) .
Si1 N1 1.816(2) .
Si1 N2 1.8232(18) .
N1 C2 1.344(3) .
N1 C6 1.466(3) .
N2 C4 1.336(3) .
N2 C18 1.461(3) .
N3 C34 1.339(3) .
N3 C30 1.341(3) .
N4 C32 1.357(3) .
N4 C35 1.448(3) .
N4 C36 1.449(3) .
C1 C2 1.507(3) .
C1 H1A 0.9800 .
C1 H1B 0.9800 .
C1 H1C 0.9800 .
C2 C3 1.395(3) .
C3 C4 1.391(3) .
C3 H3 0.9500 .
C4 C5 1.510(3) .
C5 H5A 0.9800 .
C5 H5B 0.9800 .
C5 H5C 0.9800 .
C6 C7 1.406(3) .
C6 C11 1.414(3) .
C7 C8 1.401(3) .
C7 C15 1.521(3) .
C8 C9 1.374(3) .
C8 H8 0.9500 .
C9 C10 1.386(3) .
C9 H9 0.9500 .
C10 C11 1.390(3) .
C10 H10 0.9500 .
C11 C12 1.521(3) .
C12 C14 1.529(4) .
C12 C13 1.533(3) .
C12 H12 1.0000 .
C13 H13A 0.9800 .
C13 H13B 0.9800 .
C13 H13C 0.9800 .
C14 H14A 0.9800 .
C14 H14B 0.9800 .
C14 H14C 0.9800 .
C15 C17 1.529(4) .
C15 C16 1.538(3) .
C15 H15 1.0000 .
C16 H16A 0.9800 .
C16 H16B 0.9800 .
C16 H16C 0.9800 .
C17 H17A 0.9800 .
C17 H17B 0.9800 .
C17 H17C 0.9800 .
C18 C19 1.403(3) .
C18 C23 1.409(3) .
C19 C20 1.402(3) .
C19 C27 1.525(3) .
C20 C21 1.380(3) .
C20 H20 0.9500 .
C21 C22 1.376(4) .
C21 H21 0.9500 .
C22 C23 1.391(3) .
C22 H22 0.9500 .
C23 C24 1.523(3) .
C24 C25 1.527(3) .
C24 C26 1.530(4) .
C24 H24 1.0000 .
C25 H25A 0.9800 .
C25 H25B 0.9800 .
C25 H25C 0.9800 .
C26 H26A 0.9800 .
C26 H26B 0.9800 .
C26 H26C 0.9800 .
C27 C28 1.523(4) .
C27 C29 1.539(3) .
C27 H27 1.0000 .
C28 H28A 0.9800 .
C28 H28B 0.9800 .
C28 H28C 0.9800 .
C29 H29A 0.9800 .
C29 H29B 0.9800 .
C29 H29C 0.9800 .
C30 C31 1.371(4) .
C30 H30 0.9500 .
C31 C32 1.414(3) .
C31 H31 0.9500 .
C32 C33 1.410(3) .
C33 C34 1.372(3) .
C33 H33 0.9500 .
C34 H34 0.9500 .
C35 H35A 0.9800 .
C35 H35B 0.9800 .
C35 H35C 0.9800 .
C36 H36A 0.9800 .
C36 H36B 0.9800 .
C36 H36C 0.9800 .
C41 C42 1.520(4) .
C41 H41A 0.9800 .
C41 H41B 0.9800 .
C41 H41C 0.9800 .
C42 C43 1.516(4) .
C42 H42A 0.9900 .
C42 H42B 0.9900 .
C43 C43 1.518(6) 2_666
C43 H43A 0.9900 .
C43 H43B 0.9900 .
